data_7064054
loop_
_publ_author_name
'Atencio, Anyie P.'
'Sevillano, Alba'
'L\'azaro, Ariadna'
'Freixa, Zoraida'
'Aguil\`a, David'
'Angurell, Inmaculada'
'Rodr\'iguez, Laura'

_publ_section_title
;
 Structural and photophysical features of triphenylene--gold(i) phosphane
 complexes
;
_journal_issue 43
_journal_name_full 'New Journal of Chemistry'
_journal_page_first 18716
_journal_page_last 18724
_journal_paper_doi 10.1039/D5NJ03389F
_journal_volume 49
_journal_year 2025
_chemical_formula_moiety 'C38 H26 Au P, 0.5(C H2 Cl2)'
_chemical_formula_sum 'C38.5 H27 Au Cl P'
_chemical_formula_weight 752.99
_space_group_crystal_system triclinic
_space_group_IT_number 2
_space_group_name_Hall '-P 1'
_space_group_name_H-M_alt 'P -1'
_atom_sites_solution_hydrogens geom
_atom_sites_solution_primary dual
_audit_creation_date 2025-08-22
_audit_creation_method
;
Olex2 1.5
(compiled 2025.07.13 svn.rb7424aed for OlexSys, GUI svn.r7314)
;
_audit_update_record
;
2025-08-22 deposited with the CCDC.	2025-09-29 downloaded from the CCDC.
;
_cell_angle_alpha 106.545(3)
_cell_angle_beta 96.139(2)
_cell_angle_gamma 91.231(2)
_cell_formula_units_Z 4
_cell_length_a 9.6281(7)
_cell_length_b 17.4341(16)
_cell_length_c 18.5119(19)
_cell_measurement_reflns_used 6680
_cell_measurement_temperature 100
_cell_measurement_theta_max 27.87
_cell_measurement_theta_min 2.37
_cell_volume 2957.2(5)
_computing_molecular_graphics 'Olex2 1.5 (Dolomanov et al., 2009)'
_computing_publication_material 'Olex2 1.5 (Dolomanov et al., 2009)'
_computing_structure_refinement 'SHELXL 2018/3 (Sheldrick, 2015)'
_computing_structure_solution 'SHELXT 2018/2 (Sheldrick, 2018)'
_diffrn_ambient_temperature 100
_diffrn_measured_fraction_theta_full 0.930
_diffrn_measured_fraction_theta_max 0.920
_diffrn_measurement_device_type MD2M-Maatel
_diffrn_measurement_method '\w scans'
_diffrn_radiation_type Synchrotron
_diffrn_radiation_wavelength 0.72932
_diffrn_reflns_av_R_equivalents 0.0708
_diffrn_reflns_av_unetI/netI 0.0666
_diffrn_reflns_Laue_measured_fraction_full 0.930
_diffrn_reflns_Laue_measured_fraction_max 0.920
_diffrn_reflns_limit_h_max 11
_diffrn_reflns_limit_h_min -11
_diffrn_reflns_limit_k_max 21
_diffrn_reflns_limit_k_min -21
_diffrn_reflns_limit_l_max 22
_diffrn_reflns_limit_l_min -22
_diffrn_reflns_number 36089
_diffrn_reflns_point_group_measured_fraction_full 0.930
_diffrn_reflns_point_group_measured_fraction_max 0.920
_diffrn_reflns_theta_full 25.000
_diffrn_reflns_theta_max 26.756
_diffrn_reflns_theta_min 1.186
_diffrn_source 'XALOC Beamline ALBA Cells'
_diffrn_source_current 0.0
_diffrn_source_power 0.0
_diffrn_source_voltage 0.0
_diffrn_standards_number 0
_exptl_absorpt_coefficient_mu 5.507
_exptl_absorpt_correction_T_max 0.7457
_exptl_absorpt_correction_T_min 0.6340
_exptl_absorpt_correction_type multi-scan
_exptl_absorpt_process_details
;
SADABS-2016/2 (Bruker,2016/2) was used for absorption correction.
wR2(int) was 0.1650 before and 0.0574 after correction.
The Ratio of minimum to maximum transmission is 0.8502.
The \l/2 correction factor is Not present.
;
_exptl_crystal_colour colourless
_exptl_crystal_colour_primary colourless
_exptl_crystal_density_diffrn 1.691
_exptl_crystal_description plate
_exptl_crystal_F_000 1476
_exptl_crystal_size_max 0.1
_exptl_crystal_size_mid 0.06
_exptl_crystal_size_min 0.06
_refine_diff_density_max 1.662
_refine_diff_density_min -1.166
_refine_diff_density_rms 0.167
_refine_ls_extinction_method none
_refine_ls_goodness_of_fit_ref 1.056
_refine_ls_hydrogen_treatment constr
_refine_ls_matrix_type full
_refine_ls_number_parameters 748
_refine_ls_number_reflns 10726
_refine_ls_number_restraints 0
_refine_ls_restrained_S_all 1.056
_refine_ls_R_factor_all 0.0626
_refine_ls_R_factor_gt 0.0439
_refine_ls_shift/su_max 0.001
_refine_ls_shift/su_mean 0.000
_refine_ls_structure_factor_coef Fsqd
_refine_ls_weighting_details 'w=1/[\s^2^(Fo^2^)+(0.0515P)^2^] where P=(Fo^2^+2Fc^2^)/3'
_refine_ls_weighting_scheme calc
_refine_ls_wR_factor_gt 0.1020
_refine_ls_wR_factor_ref 0.1076
_reflns_Friedel_coverage 0.000
_reflns_number_gt 8025
_reflns_number_total 10726
_reflns_threshold_expression 'I > 2\s(I)'
_cod_data_source_file d5nj03389f2.cif
_cod_data_source_block aupph3_0m
_cod_depositor_comments 'Adding full bibliography for 7064053--7064054.cif.'
_cod_original_sg_symbol_H-M P-1
_cod_original_formula_sum 'C38.50 H27 Au Cl P'
_cod_database_code 7064054
_shelx_shelxl_version_number 2018/3
_shelx_space_group_comment
;
The symmetry employed for this shelxl refinement is uniquely defined
by the following loop, which should always be used as a source of
symmetry information in preference to the above space-group names.
They are only intended as comments.
;
_shelx_estimated_absorpt_t_max 0.734
_shelx_estimated_absorpt_t_min 0.609
_olex2_refinement_description
;
1. Fixed Uiso
 At 1.2 times of:
  All C(H) groups, All C(H,H) groups
2.a Secondary CH2 refined with riding coordinates:
 C77(H77A,H77B)
2.b Aromatic/amide H refined with riding coordinates:
 C49(H49), C4(H4), C7(H7), C45(H45), C48(H48), C19(H19), C55(H55), C42(H42),
 C57(H57), C51(H51), C11(H11), C50(H50), C76(H76), C16(H16), C28(H28), C12(H12),
  C8(H8), C73(H73), C17(H17), C75(H75), C54(H54), C29(H29), C56(H56), C34(H34),
 C31(H31), C22(H22), C18(H18), C62(H62), C60(H60), C26(H26), C74(H74), C10(H10),
  C13(H13), C38(H38), C72(H72), C32(H32), C46(H46), C66(H66), C36(H36),
 C35(H35), C30(H30), C23(H23), C64(H64), C67(H67), C24(H24), C37(H37), C63(H63),
  C25(H25), C68(H68), C69(H69), C61(H61), C70(H70)
;
_olex2_submission_special_instructions 'No special instructions were received'

loop_
_space_group_symop_operation_xyz
'x, y, z'
'-x, -y, -z'

loop_
_atom_site_label
_atom_site_type_symbol
_atom_site_fract_x
_atom_site_fract_y
_atom_site_fract_z
_atom_site_U_iso_or_equiv
_atom_site_adp_type
_atom_site_occupancy
_atom_site_site_symmetry_order
_atom_site_calc_flag
_atom_site_refinement_flags_posn
_atom_site_refinement_flags_adp
_atom_site_refinement_flags_occupancy
_atom_site_disorder_assembly
_atom_site_disorder_group
Au1 Au 0.20055(3) 0.18357(2) 0.28596(2) 0.02116(9) Uani 1 1 d . . . . .
Au2 Au 0.57786(3) 0.49216(2) 0.27553(2) 0.02576(9) Uani 1 1 d . . . . .
P1 P 0.2305(2) 0.09646(11) 0.35662(11) 0.0218(4) Uani 1 1 d . . . . .
P2 P 0.4730(2) 0.60437(12) 0.33643(11) 0.0245(4) Uani 1 1 d . . . . .
Cl2 Cl 0.8369(3) 0.22307(16) 0.36032(17) 0.0553(6) Uani 1 1 d . . . . .
Cl1 Cl 0.9132(3) 0.38758(16) 0.45486(16) 0.0567(7) Uani 1 1 d . . . . .
C44 C 0.7277(7) 0.0666(4) 0.1067(4) 0.0208(15) Uani 1 1 d . . . . .
C6 C 0.2217(7) 0.5041(4) 0.0927(4) 0.0191(15) Uani 1 1 d . . . . .
C41 C 0.6993(8) 0.2330(4) 0.1689(4) 0.0256(17) Uani 1 1 d . . . . .
C43 C 0.5955(7) 0.0948(4) 0.1227(4) 0.0193(15) Uani 1 1 d . . . . .
C15 C 0.1221(8) 0.6199(4) 0.0550(4) 0.0199(15) Uani 1 1 d . . . . .
C49 C 0.2353(8) 0.0115(5) 0.1273(4) 0.0281(18) Uani 1 1 d . . . . .
H49 H 0.147195 0.030954 0.140457 0.034 Uiso 1 1 calc R U . . .
C47 C 0.4750(7) 0.0383(4) 0.1122(4) 0.0201(15) Uani 1 1 d . . . . .
C4 C 0.0838(7) 0.4202(4) 0.1449(4) 0.0205(15) Uani 1 1 d . . . . .
H4 H -0.003975 0.406295 0.158147 0.025 Uiso 1 1 calc R U . . .
C52 C 0.4937(7) -0.0444(5) 0.0871(4) 0.0235(16) Uani 1 1 d . . . . .
C7 C 0.3364(8) 0.4564(4) 0.1023(4) 0.0209(15) Uani 1 1 d . . . . .
H7 H 0.424015 0.468717 0.087877 0.025 Uiso 1 1 calc R U . . .
C45 C 0.8445(8) 0.1226(5) 0.1240(5) 0.0262(17) Uani 1 1 d . . . . .
H45 H 0.934418 0.103670 0.114137 0.031 Uiso 1 1 calc R U . . .
C48 C 0.3436(7) 0.0643(5) 0.1295(4) 0.0219(16) Uani 1 1 d . . . . .
H48 H 0.328950 0.120037 0.143260 0.026 Uiso 1 1 calc R U . . .
C19 C 0.3603(7) 0.5882(4) 0.0331(4) 0.0226(16) Uani 1 1 d . . . . .
H19 H 0.438394 0.556760 0.037497 0.027 Uiso 1 1 calc R U . . .
C20 C 0.2363(8) 0.5719(4) 0.0610(4) 0.0220(16) Uani 1 1 d . . . . .
C5 C 0.0934(7) 0.4862(4) 0.1156(4) 0.0191(15) Uani 1 1 d . . . . .
C55 C 0.7664(10) -0.1834(5) 0.0012(5) 0.036(2) Uani 1 1 d . . . . .
H55 H 0.774124 -0.238842 -0.022974 0.043 Uiso 1 1 calc R U . . .
C27 C 0.1436(8) -0.0020(4) 0.3091(4) 0.0220(15) Uani 1 1 d . . . . .
C42 C 0.5839(7) 0.1783(4) 0.1537(4) 0.0228(16) Uani 1 1 d . . . . .
H42 H 0.494879 0.197817 0.164632 0.027 Uiso 1 1 calc R U . . .
C57 C 0.8695(8) -0.0494(5) 0.0468(4) 0.0256(16) Uani 1 1 d . . . . .
H57 H 0.948923 -0.013598 0.054098 0.031 Uiso 1 1 calc R U . . .
C51 C 0.3793(8) -0.0986(5) 0.0854(4) 0.0263(17) Uani 1 1 d . . . . .
H51 H 0.391085 -0.154657 0.069777 0.032 Uiso 1 1 calc R U . . .
C11 C -0.2630(8) 0.5705(5) 0.1332(4) 0.0285(17) Uani 1 1 d . . . . .
H11 H -0.349365 0.558734 0.149308 0.034 Uiso 1 1 calc R U . . .
C9 C -0.0244(7) 0.5363(4) 0.1104(4) 0.0196(15) Uani 1 1 d . . . . .
C3 C 0.1963(7) 0.3746(4) 0.1553(4) 0.0199(15) Uani 1 1 d . . . . .
C50 C 0.2535(8) -0.0714(5) 0.1058(4) 0.0281(18) Uani 1 1 d . . . . .
H50 H 0.178795 -0.108025 0.105390 0.034 Uiso 1 1 calc R U . . .
C71 C 0.4983(8) 0.6941(4) 0.3058(4) 0.0260(17) Uani 1 1 d . . . . .
C58 C 0.7442(7) -0.0189(5) 0.0725(4) 0.0230(16) Uani 1 1 d . . . . .
C40 C 0.6782(8) 0.3173(5) 0.2011(5) 0.0282(17) Uani 1 1 d . . . . .
C76 C 0.5586(9) 0.7664(5) 0.3555(5) 0.036(2) Uani 1 1 d . . . . .
H76 H 0.587987 0.770542 0.407214 0.044 Uiso 1 1 calc R U . . .
C53 C 0.6266(8) -0.0734(5) 0.0627(4) 0.0230(16) Uani 1 1 d . . . . .
C16 C 0.1347(8) 0.6811(4) 0.0196(4) 0.0260(17) Uani 1 1 d . . . . .
H16 H 0.057551 0.712949 0.014273 0.031 Uiso 1 1 calc R U . . .
C28 C 0.0078(8) -0.0053(5) 0.2730(4) 0.0263(17) Uani 1 1 d . . . . .
H28 H -0.037596 0.042983 0.275025 0.032 Uiso 1 1 calc R U . . .
C12 C -0.2466(8) 0.6378(5) 0.1084(4) 0.0267(17) Uani 1 1 d . . . . .
H12 H -0.320993 0.672775 0.108688 0.032 Uiso 1 1 calc R U . . .
C39 C 0.6534(7) 0.3851(5) 0.2269(5) 0.0278(17) Uani 1 1 d . . . . .
C8 C 0.3241(8) 0.3933(4) 0.1319(4) 0.0237(16) Uani 1 1 d . . . . .
H8 H 0.402197 0.361927 0.136719 0.028 Uiso 1 1 calc R U . . .
C73 C 0.4716(8) 0.7546(5) 0.2042(5) 0.0301(18) Uani 1 1 d . . . . .
H73 H 0.442078 0.750858 0.152621 0.036 Uiso 1 1 calc R U . . .
C1 C 0.1848(7) 0.2628(4) 0.2258(4) 0.0193(15) Uani 1 1 d . . . . .
C14 C -0.0105(7) 0.6029(4) 0.0835(4) 0.0209(15) Uani 1 1 d . . . . .
C17 C 0.2594(8) 0.6953(5) -0.0078(4) 0.0291(18) Uani 1 1 d . . . . .
H17 H 0.266952 0.736796 -0.031309 0.035 Uiso 1 1 calc R U . . .
C75 C 0.5747(9) 0.8323(5) 0.3279(5) 0.037(2) Uani 1 1 d . . . . .
H75 H 0.616678 0.881445 0.360706 0.045 Uiso 1 1 calc R U . . .
C54 C 0.6422(8) -0.1559(5) 0.0262(5) 0.0295(18) Uani 1 1 d . . . . .
H54 H 0.564598 -0.192958 0.018882 0.035 Uiso 1 1 calc R U . . .
C29 C -0.0615(8) -0.0783(5) 0.2343(5) 0.0315(18) Uani 1 1 d . . . . .
H29 H -0.154349 -0.079591 0.210586 0.038 Uiso 1 1 calc R U . . .
C56 C 0.8812(8) -0.1294(5) 0.0116(4) 0.0282(18) Uani 1 1 d . . . . .
H56 H 0.967212 -0.147980 -0.005657 0.034 Uiso 1 1 calc R U . . .
C34 C 0.4802(8) 0.0864(5) 0.4495(5) 0.0319(19) Uani 1 1 d . . . . .
H34 H 0.425660 0.096224 0.490768 0.038 Uiso 1 1 calc R U . . .
C31 C 0.1378(10) -0.1464(5) 0.2656(5) 0.038(2) Uani 1 1 d . . . . .
H31 H 0.182205 -0.195077 0.263285 0.045 Uiso 1 1 calc R U . . .
C22 C 0.1325(8) 0.0770(5) 0.4892(5) 0.0290(18) Uani 1 1 d . . . . .
H22 H 0.147100 0.021482 0.470280 0.035 Uiso 1 1 calc R U . . .
C21 C 0.1632(8) 0.1297(4) 0.4470(4) 0.0236(16) Uani 1 1 d . . . . .
C18 C 0.3712(8) 0.6494(5) -0.0006(4) 0.0293(18) Uani 1 1 d . . . . .
H18 H 0.456266 0.659429 -0.018861 0.035 Uiso 1 1 calc R U . . .
C62 C 0.5981(10) 0.6549(6) 0.5917(5) 0.040(2) Uani 1 1 d . . . . .
H62 H 0.622359 0.662372 0.644418 0.049 Uiso 1 1 calc R U . . .
C60 C 0.6416(9) 0.5952(5) 0.4641(5) 0.039(2) Uani 1 1 d . . . . .
H60 H 0.696908 0.562770 0.428976 0.046 Uiso 1 1 calc R U . . .
C26 C 0.1414(9) 0.2114(5) 0.4756(5) 0.035(2) Uani 1 1 d . . . . .
H26 H 0.163124 0.247436 0.447885 0.042 Uiso 1 1 calc R U . . .
C74 C 0.5300(8) 0.8262(5) 0.2535(5) 0.0324(19) Uani 1 1 d . . . . .
H74 H 0.539166 0.871764 0.235538 0.039 Uiso 1 1 calc R U . . .
C65 C 0.2835(8) 0.5867(5) 0.3261(4) 0.0249(16) Uani 1 1 d . . . . .
C10 C -0.1547(8) 0.5209(5) 0.1346(4) 0.0249(16) Uani 1 1 d . . . . .
H10 H -0.167042 0.475302 0.152034 0.030 Uiso 1 1 calc R U . . .
C33 C 0.4139(8) 0.0783(4) 0.3766(4) 0.0242(16) Uani 1 1 d . . . . .
C59 C 0.5239(8) 0.6300(5) 0.4384(4) 0.0281(17) Uani 1 1 d . . . . .
C13 C -0.1218(8) 0.6540(5) 0.0833(4) 0.0264(17) Uani 1 1 d . . . . .
H13 H -0.111251 0.699821 0.065905 0.032 Uiso 1 1 calc R U . . .
C38 C 0.4965(8) 0.0617(5) 0.3169(5) 0.0325(19) Uani 1 1 d . . . . .
H38 H 0.454440 0.055167 0.266600 0.039 Uiso 1 1 calc R U . . .
C72 C 0.4566(8) 0.6891(5) 0.2304(5) 0.0300(18) Uani 1 1 d . . . . .
H72 H 0.417396 0.639800 0.196504 0.036 Uiso 1 1 calc R U . . .
C32 C 0.2097(8) -0.0725(5) 0.3052(5) 0.0288(18) Uani 1 1 d . . . . .
H32 H 0.302569 -0.071147 0.328925 0.035 Uiso 1 1 calc R U . . .
C46 C 0.8311(8) 0.2035(5) 0.1545(5) 0.0285(18) Uani 1 1 d . . . . .
H46 H 0.911241 0.239491 0.165966 0.034 Uiso 1 1 calc R U . . .
C66 C 0.1887(8) 0.6396(5) 0.3079(5) 0.036(2) Uani 1 1 d . . . . .
H66 H 0.221485 0.687813 0.299523 0.044 Uiso 1 1 calc R U . . .
C2 C 0.1865(7) 0.3114(5) 0.1919(4) 0.0240(16) Uani 1 1 d . . . . .
C36 C 0.7019(8) 0.0625(5) 0.4032(5) 0.034(2) Uani 1 1 d . . . . .
H36 H 0.799235 0.055486 0.411673 0.041 Uiso 1 1 calc R U . . .
C35 C 0.6214(9) 0.0807(6) 0.4632(5) 0.040(2) Uani 1 1 d . . . . .
H35 H 0.664370 0.089131 0.513697 0.048 Uiso 1 1 calc R U . . .
C30 C 0.0027(9) -0.1486(5) 0.2299(5) 0.038(2) Uani 1 1 d . . . . .
H30 H -0.044813 -0.198399 0.202597 0.045 Uiso 1 1 calc R U . . .
C23 C 0.0812(9) 0.1064(5) 0.5581(5) 0.038(2) Uani 1 1 d . . . . .
H23 H 0.063303 0.071276 0.587341 0.045 Uiso 1 1 calc R U . . .
C64 C 0.4465(9) 0.6777(5) 0.4893(5) 0.036(2) Uani 1 1 d . . . . .
H64 H 0.367229 0.701645 0.471484 0.043 Uiso 1 1 calc R U . . .
C67 C 0.0453(9) 0.6213(5) 0.3020(5) 0.039(2) Uani 1 1 d . . . . .
H67 H -0.019380 0.656780 0.288597 0.047 Uiso 1 1 calc R U . . .
C24 C 0.0555(9) 0.1878(6) 0.5851(5) 0.040(2) Uani 1 1 d . . . . .
H24 H 0.015703 0.207071 0.631267 0.048 Uiso 1 1 calc R U . . .
C37 C 0.6369(9) 0.0547(6) 0.3304(6) 0.041(2) Uani 1 1 d . . . . .
H37 H 0.691663 0.044386 0.289249 0.049 Uiso 1 1 calc R U . . .
C63 C 0.4831(11) 0.6918(6) 0.5680(5) 0.051(3) Uani 1 1 d . . . . .
H63 H 0.430535 0.725585 0.603643 0.062 Uiso 1 1 calc R U . . .
C25 C 0.0874(11) 0.2399(6) 0.5453(6) 0.050(3) Uani 1 1 d . . . . .
H25 H 0.072958 0.295384 0.564859 0.060 Uiso 1 1 calc R U . . .
C77 C 0.9017(11) 0.3195(6) 0.3621(6) 0.048(2) Uani 1 1 d . . . . .
H77A H 0.839068 0.340212 0.326820 0.057 Uiso 1 1 calc R U . . .
H77B H 0.995570 0.315545 0.344500 0.057 Uiso 1 1 calc R U . . .
C68 C -0.0034(9) 0.5526(6) 0.3155(5) 0.042(2) Uani 1 1 d . . . . .
H68 H -0.101119 0.541239 0.312654 0.051 Uiso 1 1 calc R U . . .
C69 C 0.0916(10) 0.4998(7) 0.3334(6) 0.057(3) Uani 1 1 d . . . . .
H69 H 0.058469 0.452597 0.343374 0.069 Uiso 1 1 calc R U . . .
C61 C 0.6767(11) 0.6086(6) 0.5419(6) 0.051(3) Uani 1 1 d . . . . .
H61 H 0.756141 0.585067 0.559949 0.061 Uiso 1 1 calc R U . . .
C70 C 0.2347(9) 0.5158(6) 0.3368(6) 0.043(2) Uani 1 1 d . . . . .
H70 H 0.298837 0.478138 0.346307 0.051 Uiso 1 1 calc R U . . .

loop_
_atom_site_aniso_label
_atom_site_aniso_U_11
_atom_site_aniso_U_22
_atom_site_aniso_U_33
_atom_site_aniso_U_23
_atom_site_aniso_U_13
_atom_site_aniso_U_12
Au1 0.02478(17) 0.02140(16) 0.02139(16) 0.01175(12) 0.00475(11) 0.00432(11)
Au2 0.02593(17) 0.02053(16) 0.03118(19) 0.00874(13) 0.00130(13) 0.00235(12)
P1 0.0254(10) 0.0215(10) 0.0217(10) 0.0103(8) 0.0056(8) 0.0052(8)
P2 0.0277(11) 0.0214(10) 0.0249(11) 0.0081(8) 0.0003(8) 0.0038(8)
Cl2 0.0547(15) 0.0459(15) 0.0669(18) 0.0179(13) 0.0110(13) -0.0014(11)
Cl1 0.0672(17) 0.0506(16) 0.0523(16) 0.0131(13) 0.0125(13) -0.0010(13)
C44 0.023(4) 0.027(4) 0.016(4) 0.011(3) 0.003(3) 0.000(3)
C6 0.022(4) 0.017(4) 0.018(4) 0.006(3) 0.001(3) 0.001(3)
C41 0.038(5) 0.019(4) 0.023(4) 0.011(3) 0.005(3) -0.002(3)
C43 0.023(4) 0.018(4) 0.017(4) 0.006(3) 0.001(3) 0.007(3)
C15 0.036(4) 0.009(3) 0.014(4) 0.005(3) -0.001(3) -0.004(3)
C49 0.022(4) 0.041(5) 0.025(4) 0.016(4) -0.001(3) 0.002(3)
C47 0.023(4) 0.024(4) 0.016(4) 0.011(3) 0.003(3) -0.003(3)
C4 0.023(4) 0.015(4) 0.021(4) 0.003(3) -0.002(3) -0.003(3)
C52 0.024(4) 0.034(4) 0.017(4) 0.013(3) 0.003(3) 0.003(3)
C7 0.028(4) 0.017(4) 0.018(4) 0.004(3) 0.006(3) -0.003(3)
C45 0.018(4) 0.031(4) 0.036(5) 0.022(4) 0.001(3) 0.007(3)
C48 0.024(4) 0.034(4) 0.009(3) 0.007(3) 0.005(3) 0.008(3)
C19 0.025(4) 0.021(4) 0.023(4) 0.009(3) 0.002(3) 0.001(3)
C20 0.032(4) 0.014(4) 0.019(4) 0.004(3) 0.000(3) -0.002(3)
C5 0.021(4) 0.019(4) 0.014(3) 0.004(3) -0.002(3) -0.004(3)
C55 0.061(6) 0.022(4) 0.025(4) 0.008(4) -0.001(4) 0.010(4)
C27 0.032(4) 0.021(4) 0.017(4) 0.009(3) 0.009(3) 0.004(3)
C42 0.014(4) 0.023(4) 0.033(4) 0.010(3) 0.004(3) 0.003(3)
C57 0.027(4) 0.029(4) 0.020(4) 0.008(3) -0.003(3) 0.002(3)
C51 0.032(5) 0.024(4) 0.023(4) 0.011(3) -0.002(3) -0.006(3)
C11 0.027(4) 0.038(5) 0.022(4) 0.010(4) 0.000(3) 0.006(3)
C9 0.025(4) 0.017(4) 0.016(4) 0.004(3) -0.001(3) 0.001(3)
C3 0.022(4) 0.017(4) 0.022(4) 0.008(3) 0.003(3) -0.001(3)
C50 0.020(4) 0.040(5) 0.030(4) 0.021(4) 0.000(3) -0.008(3)
C71 0.028(4) 0.022(4) 0.029(4) 0.008(3) 0.007(3) 0.006(3)
C58 0.023(4) 0.031(4) 0.020(4) 0.015(3) 0.003(3) 0.010(3)
C40 0.026(4) 0.025(4) 0.037(5) 0.014(4) 0.004(3) 0.006(3)
C76 0.050(5) 0.031(5) 0.030(5) 0.015(4) -0.007(4) -0.003(4)
C53 0.025(4) 0.029(4) 0.017(4) 0.012(3) -0.001(3) 0.003(3)
C16 0.037(5) 0.017(4) 0.025(4) 0.011(3) -0.004(3) 0.000(3)
C28 0.031(4) 0.025(4) 0.028(4) 0.012(3) 0.012(3) 0.008(3)
C12 0.028(4) 0.022(4) 0.028(4) 0.004(3) 0.002(3) 0.013(3)
C39 0.019(4) 0.028(4) 0.040(5) 0.015(4) 0.001(3) -0.001(3)
C8 0.027(4) 0.024(4) 0.022(4) 0.010(3) -0.002(3) 0.004(3)
C73 0.038(5) 0.029(4) 0.028(4) 0.013(4) 0.006(3) 0.010(3)
C1 0.020(4) 0.023(4) 0.020(4) 0.014(3) 0.003(3) 0.001(3)
C14 0.020(4) 0.024(4) 0.019(4) 0.007(3) 0.000(3) 0.004(3)
C17 0.044(5) 0.026(4) 0.020(4) 0.013(3) -0.001(3) -0.001(3)
C75 0.052(5) 0.026(4) 0.033(5) 0.012(4) -0.005(4) -0.010(4)
C54 0.030(4) 0.030(4) 0.031(5) 0.013(4) -0.001(3) 0.003(3)
C29 0.023(4) 0.037(5) 0.035(5) 0.015(4) 0.000(3) -0.006(3)
C56 0.032(5) 0.031(4) 0.026(4) 0.013(4) 0.007(3) 0.012(3)
C34 0.029(5) 0.040(5) 0.030(5) 0.018(4) -0.002(3) -0.003(4)
C31 0.057(6) 0.032(5) 0.033(5) 0.018(4) 0.019(4) 0.012(4)
C22 0.034(5) 0.027(4) 0.031(5) 0.015(4) 0.009(3) 0.005(3)
C21 0.035(4) 0.023(4) 0.017(4) 0.011(3) 0.009(3) 0.003(3)
C18 0.035(5) 0.030(4) 0.025(4) 0.009(4) 0.008(3) -0.002(3)
C62 0.054(6) 0.047(6) 0.022(5) 0.018(4) -0.008(4) -0.006(4)
C60 0.043(5) 0.038(5) 0.036(5) 0.016(4) -0.003(4) -0.004(4)
C26 0.051(5) 0.029(5) 0.029(5) 0.010(4) 0.015(4) 0.006(4)
C74 0.035(5) 0.029(4) 0.038(5) 0.017(4) 0.000(4) 0.003(3)
C65 0.027(4) 0.024(4) 0.021(4) 0.003(3) 0.002(3) 0.001(3)
C10 0.029(4) 0.028(4) 0.018(4) 0.008(3) -0.002(3) -0.002(3)
C33 0.032(4) 0.021(4) 0.026(4) 0.016(3) 0.007(3) 0.004(3)
C59 0.039(5) 0.021(4) 0.026(4) 0.011(3) -0.002(3) -0.004(3)
C13 0.034(4) 0.021(4) 0.026(4) 0.011(3) -0.003(3) 0.005(3)
C38 0.030(5) 0.041(5) 0.028(5) 0.012(4) 0.004(3) 0.006(4)
C72 0.033(5) 0.023(4) 0.029(4) 0.002(3) -0.003(3) 0.004(3)
C32 0.033(5) 0.027(4) 0.033(5) 0.015(4) 0.013(3) 0.006(3)
C46 0.019(4) 0.030(4) 0.040(5) 0.016(4) 0.001(3) 0.000(3)
C66 0.027(5) 0.035(5) 0.047(6) 0.011(4) 0.008(4) 0.010(4)
C2 0.022(4) 0.029(4) 0.024(4) 0.012(3) 0.000(3) 0.003(3)
C36 0.019(4) 0.042(5) 0.047(6) 0.024(4) -0.001(4) 0.000(3)
C35 0.038(5) 0.048(6) 0.038(5) 0.026(5) -0.009(4) -0.006(4)
C30 0.041(5) 0.040(5) 0.030(5) 0.006(4) 0.009(4) -0.009(4)
C23 0.052(6) 0.037(5) 0.034(5) 0.022(4) 0.010(4) -0.004(4)
C64 0.037(5) 0.043(5) 0.025(4) 0.006(4) -0.002(4) -0.003(4)
C67 0.037(5) 0.032(5) 0.041(5) -0.002(4) 0.006(4) 0.009(4)
C24 0.053(6) 0.045(6) 0.027(5) 0.014(4) 0.019(4) 0.011(4)
C37 0.024(5) 0.057(6) 0.048(6) 0.024(5) 0.007(4) 0.012(4)
C63 0.066(7) 0.053(6) 0.030(5) 0.003(5) 0.010(5) -0.015(5)
C25 0.082(7) 0.041(6) 0.041(6) 0.022(5) 0.031(5) 0.023(5)
C77 0.053(6) 0.049(6) 0.043(6) 0.018(5) 0.001(5) -0.001(5)
C68 0.020(5) 0.079(7) 0.028(5) 0.014(5) 0.006(3) 0.003(4)
C69 0.042(6) 0.074(8) 0.069(8) 0.046(7) -0.002(5) -0.015(5)
C61 0.059(6) 0.059(7) 0.042(6) 0.032(5) -0.009(5) -0.013(5)
C70 0.030(5) 0.051(6) 0.055(6) 0.030(5) 0.005(4) 0.001(4)

loop_
_atom_type_symbol
_atom_type_description
_atom_type_scat_dispersion_real
_atom_type_scat_dispersion_imag
_atom_type_scat_source
C C 0.0034 0.0017 'International Tables Vol C Tables 4.2.6.8 and 6.1.1.4'
H H 0.0000 0.0000 'International Tables Vol C Tables 4.2.6.8 and 6.1.1.4'
Au Au -2.1920 9.2030 'International Tables Vol C Tables 4.2.6.8 and 6.1.1.4'
Cl Cl 0.1551 0.1681 'International Tables Vol C Tables 4.2.6.8 and 6.1.1.4'
P P 0.1072 0.1003 'International Tables Vol C Tables 4.2.6.8 and 6.1.1.4'

loop_
_geom_angle_atom_site_label_1
_geom_angle_atom_site_label_2
_geom_angle_atom_site_label_3
_geom_angle
_geom_angle_site_symmetry_1
_geom_angle_site_symmetry_3
_geom_angle_publ_flag
C1 Au1 P1 176.9(2) . . ?
C39 Au2 P2 172.7(2) . . ?
C27 P1 Au1 112.7(2) . . ?
C21 P1 Au1 113.6(2) . . ?
C21 P1 C27 105.6(3) . . ?
C21 P1 C33 106.5(4) . . ?
C33 P1 Au1 112.1(2) . . ?
C33 P1 C27 105.6(3) . . ?
C71 P2 Au2 117.5(3) . . ?
C65 P2 Au2 111.1(3) . . ?
C65 P2 C71 104.3(3) . . ?
C59 P2 Au2 110.4(3) . . ?
C59 P2 C71 108.5(4) . . ?
C59 P2 C65 104.0(4) . . ?
C43 C44 C45 118.8(7) . . ?
C43 C44 C58 120.5(6) . . ?
C45 C44 C58 120.8(6) . . ?
C7 C6 C20 121.4(6) . . ?
C5 C6 C7 118.5(6) . . ?
C5 C6 C20 120.0(6) . . ?
C42 C41 C40 118.5(7) . . ?
C42 C41 C46 118.6(7) . . ?
C46 C41 C40 122.9(7) . . ?
C44 C43 C47 120.3(6) . . ?
C44 C43 C42 118.5(6) . . ?
C42 C43 C47 121.1(6) . . ?
C20 C15 C16 119.1(6) . . ?
C20 C15 C14 119.2(6) . . ?
C16 C15 C14 121.6(6) . . ?
C48 C49 H49 119.8 . . ?
C48 C49 C50 120.3(7) . . ?
C50 C49 H49 119.8 . . ?
C52 C47 C43 119.2(6) . . ?
C48 C47 C43 121.8(7) . . ?
C48 C47 C52 119.0(6) . . ?
C5 C4 H4 118.4 . . ?
C3 C4 H4 118.4 . . ?
C3 C4 C5 123.1(6) . . ?
C47 C52 C51 118.4(7) . . ?
C47 C52 C53 120.3(7) . . ?
C51 C52 C53 121.2(7) . . ?
C6 C7 H7 119.1 . . ?
C8 C7 C6 121.9(6) . . ?
C8 C7 H7 119.1 . . ?
C44 C45 H45 119.1 . . ?
C46 C45 C44 121.8(7) . . ?
C46 C45 H45 119.1 . . ?
C49 C48 C47 121.6(7) . . ?
C49 C48 H48 119.2 . . ?
C47 C48 H48 119.2 . . ?
C20 C19 H19 119.3 . . ?
C18 C19 H19 119.3 . . ?
C18 C19 C20 121.4(7) . . ?
C15 C20 C6 119.9(6) . . ?
C19 C20 C6 121.4(6) . . ?
C19 C20 C15 118.6(6) . . ?
C6 C5 C4 118.1(6) . . ?
C6 C5 C9 120.2(6) . . ?
C4 C5 C9 121.7(6) . . ?
C54 C55 H55 120.2 . . ?
C54 C55 C56 119.5(8) . . ?
C56 C55 H55 120.2 . . ?
C28 C27 P1 118.2(5) . . ?
C32 C27 P1 122.4(6) . . ?
C32 C27 C28 119.4(7) . . ?
C41 C42 C43 122.2(7) . . ?
C41 C42 H42 118.9 . . ?
C43 C42 H42 118.9 . . ?
C58 C57 H57 118.9 . . ?
C56 C57 H57 118.9 . . ?
C56 C57 C58 122.2(7) . . ?
C52 C51 H51 119.4 . . ?
C50 C51 C52 121.2(7) . . ?
C50 C51 H51 119.4 . . ?
C12 C11 H11 119.9 . . ?
C10 C11 H11 119.9 . . ?
C10 C11 C12 120.1(7) . . ?
C14 C9 C5 120.5(6) . . ?
C14 C9 C10 117.9(6) . . ?
C10 C9 C5 121.6(6) . . ?
C4 C3 C8 117.9(6) . . ?
C4 C3 C2 121.9(6) . . ?
C8 C3 C2 120.1(6) . . ?
C49 C50 H50 120.3 . . ?
C51 C50 C49 119.3(7) . . ?
C51 C50 H50 120.3 . . ?
C76 C71 P2 122.3(6) . . ?
C72 C71 P2 118.0(6) . . ?
C72 C71 C76 119.7(7) . . ?
C57 C58 C44 122.9(7) . . ?
C57 C58 C53 118.5(7) . . ?
C53 C58 C44 118.6(6) . . ?
C39 C40 C41 176.5(9) . . ?
C71 C76 H76 120.5 . . ?
C75 C76 C71 119.0(8) . . ?
C75 C76 H76 120.5 . . ?
C58 C53 C52 120.4(7) . . ?
C54 C53 C52 121.6(7) . . ?
C54 C53 C58 118.0(7) . . ?
C15 C16 H16 119.7 . . ?
C17 C16 C15 120.6(7) . . ?
C17 C16 H16 119.7 . . ?
C27 C28 H28 119.7 . . ?
C29 C28 C27 120.6(7) . . ?
C29 C28 H28 119.7 . . ?
C11 C12 H12 120.0 . . ?
C13 C12 C11 120.0(7) . . ?
C13 C12 H12 120.0 . . ?
C40 C39 Au2 169.2(7) . . ?
C7 C8 C3 120.3(6) . . ?
C7 C8 H8 119.8 . . ?
C3 C8 H8 119.8 . . ?
C74 C73 H73 120.2 . . ?
C72 C73 H73 120.2 . . ?
C72 C73 C74 119.6(8) . . ?
C2 C1 Au1 174.8(6) . . ?
C9 C14 C15 120.0(6) . . ?
C9 C14 C13 120.1(6) . . ?
C13 C14 C15 119.9(6) . . ?
C16 C17 H17 120.0 . . ?
C18 C17 C16 120.0(7) . . ?
C18 C17 H17 120.0 . . ?
C76 C75 H75 119.9 . . ?
C74 C75 C76 120.1(8) . . ?
C74 C75 H75 119.9 . . ?
C55 C54 C53 121.9(8) . . ?
C55 C54 H54 119.0 . . ?
C53 C54 H54 119.0 . . ?
C28 C29 H29 119.7 . . ?
C30 C29 C28 120.6(8) . . ?
C30 C29 H29 119.7 . . ?
C55 C56 H56 120.0 . . ?
C57 C56 C55 120.0(7) . . ?
C57 C56 H56 120.0 . . ?
C33 C34 H34 119.1 . . ?
C35 C34 H34 119.1 . . ?
C35 C34 C33 121.8(8) . . ?
C32 C31 H31 119.8 . . ?
C30 C31 H31 119.8 . . ?
C30 C31 C32 120.5(8) . . ?
C21 C22 H22 120.1 . . ?
C23 C22 H22 120.1 . . ?
C23 C22 C21 119.8(7) . . ?
C22 C21 P1 122.7(6) . . ?
C26 C21 P1 117.8(5) . . ?
C26 C21 C22 119.5(7) . . ?
C19 C18 H18 119.9 . . ?
C17 C18 C19 120.2(7) . . ?
C17 C18 H18 119.9 . . ?
C63 C62 H62 119.1 . . ?
C61 C62 H62 119.1 . . ?
C61 C62 C63 121.8(8) . . ?
C59 C60 H60 120.4 . . ?
C61 C60 H60 120.4 . . ?
C61 C60 C59 119.1(9) . . ?
C21 C26 H26 120.0 . . ?
C21 C26 C25 119.9(7) . . ?
C25 C26 H26 120.0 . . ?
C73 C74 H74 119.5 . . ?
C75 C74 C73 120.9(7) . . ?
C75 C74 H74 119.5 . . ?
C66 C65 P2 123.6(6) . . ?
C70 C65 P2 116.5(6) . . ?
C70 C65 C66 119.9(7) . . ?
C11 C10 C9 121.5(7) . . ?
C11 C10 H10 119.3 . . ?
C9 C10 H10 119.3 . . ?
C34 C33 P1 123.7(6) . . ?
C34 C33 C38 117.6(7) . . ?
C38 C33 P1 118.5(6) . . ?
C60 C59 P2 117.8(6) . . ?
C64 C59 P2 122.0(6) . . ?
C64 C59 C60 120.1(8) . . ?
C12 C13 C14 120.3(7) . . ?
C12 C13 H13 119.8 . . ?
C14 C13 H13 119.8 . . ?
C33 C38 H38 119.7 . . ?
C37 C38 C33 120.5(8) . . ?
C37 C38 H38 119.7 . . ?
C71 C72 H72 119.7 . . ?
C73 C72 C71 120.7(8) . . ?
C73 C72 H72 119.7 . . ?
C27 C32 C31 119.4(8) . . ?
C27 C32 H32 120.3 . . ?
C31 C32 H32 120.3 . . ?
C41 C46 H46 119.9 . . ?
C45 C46 C41 120.2(7) . . ?
C45 C46 H46 119.9 . . ?
C65 C66 H66 120.2 . . ?
C65 C66 C67 119.5(8) . . ?
C67 C66 H66 120.2 . . ?
C1 C2 C3 175.5(8) . . ?
C35 C36 H36 120.7 . . ?
C35 C36 C37 118.6(8) . . ?
C37 C36 H36 120.7 . . ?
C34 C35 C36 119.9(8) . . ?
C34 C35 H35 120.0 . . ?
C36 C35 H35 120.0 . . ?
C29 C30 C31 119.5(8) . . ?
C29 C30 H30 120.3 . . ?
C31 C30 H30 120.3 . . ?
C22 C23 H23 119.8 . . ?
C22 C23 C24 120.3(7) . . ?
C24 C23 H23 119.8 . . ?
C59 C64 H64 119.7 . . ?
C59 C64 C63 120.6(8) . . ?
C63 C64 H64 119.7 . . ?
C66 C67 H67 119.6 . . ?
C68 C67 C66 120.8(8) . . ?
C68 C67 H67 119.6 . . ?
C23 C24 H24 119.8 . . ?
C25 C24 C23 120.4(8) . . ?
C25 C24 H24 119.8 . . ?
C38 C37 C36 121.4(9) . . ?
C38 C37 H37 119.3 . . ?
C36 C37 H37 119.3 . . ?
C62 C63 C64 118.0(9) . . ?
C62 C63 H63 121.0 . . ?
C64 C63 H63 121.0 . . ?
C26 C25 H25 120.0 . . ?
C24 C25 C26 120.1(9) . . ?
C24 C25 H25 120.0 . . ?
Cl2 C77 Cl1 111.5(5) . . ?
Cl2 C77 H77A 109.3 . . ?
Cl2 C77 H77B 109.3 . . ?
Cl1 C77 H77A 109.3 . . ?
Cl1 C77 H77B 109.3 . . ?
H77A C77 H77B 108.0 . . ?
C67 C68 H68 120.3 . . ?
C67 C68 C69 119.5(8) . . ?
C69 C68 H68 120.3 . . ?
C68 C69 H69 119.7 . . ?
C70 C69 C68 120.5(9) . . ?
C70 C69 H69 119.7 . . ?
C62 C61 C60 120.3(9) . . ?
C62 C61 H61 119.9 . . ?
C60 C61 H61 119.9 . . ?
C65 C70 C69 119.8(8) . . ?
C65 C70 H70 120.1 . . ?
C69 C70 H70 120.1 . . ?

loop_
_geom_bond_atom_site_label_1
_geom_bond_atom_site_label_2
_geom_bond_distance
_geom_bond_site_symmetry_2
_geom_bond_publ_flag
Au1 P1 2.2737(18) . ?
Au1 C1 2.005(6) . ?
Au2 P2 2.278(2) . ?
Au2 C39 2.016(8) . ?
P1 C27 1.828(8) . ?
P1 C21 1.802(7) . ?
P1 C33 1.819(8) . ?
P2 C71 1.829(8) . ?
P2 C65 1.824(8) . ?
P2 C59 1.821(8) . ?
Cl2 C77 1.771(10) . ?
Cl1 C77 1.778(10) . ?
C44 C43 1.405(10) . ?
C44 C45 1.421(10) . ?
C44 C58 1.464(11) . ?
C6 C7 1.422(10) . ?
C6 C20 1.473(9) . ?
C6 C5 1.405(9) . ?
C41 C42 1.399(10) . ?
C41 C40 1.448(11) . ?
C41 C46 1.402(11) . ?
C43 C47 1.466(10) . ?
C43 C42 1.416(10) . ?
C15 C20 1.410(10) . ?
C15 C16 1.412(9) . ?
C15 C14 1.488(10) . ?
C49 H49 0.9500 . ?
C49 C48 1.365(10) . ?
C49 C50 1.406(12) . ?
C47 C52 1.406(10) . ?
C47 C48 1.391(10) . ?
C4 H4 0.9500 . ?
C4 C5 1.411(9) . ?
C4 C3 1.386(10) . ?
C52 C51 1.428(10) . ?
C52 C53 1.455(10) . ?
C7 H7 0.9500 . ?
C7 C8 1.370(9) . ?
C45 H45 0.9500 . ?
C45 C46 1.378(11) . ?
C48 H48 0.9500 . ?
C19 H19 0.9500 . ?
C19 C20 1.405(10) . ?
C19 C18 1.387(10) . ?
C5 C9 1.458(10) . ?
C55 H55 0.9500 . ?
C55 C54 1.376(11) . ?
C55 C56 1.397(12) . ?
C27 C28 1.396(11) . ?
C27 C32 1.383(10) . ?
C42 H42 0.9500 . ?
C57 H57 0.9500 . ?
C57 C58 1.404(10) . ?
C57 C56 1.373(11) . ?
C51 H51 0.9500 . ?
C51 C50 1.362(11) . ?
C11 H11 0.9500 . ?
C11 C12 1.389(11) . ?
C11 C10 1.371(10) . ?
C9 C14 1.396(9) . ?
C9 C10 1.421(10) . ?
C3 C8 1.409(10) . ?
C3 C2 1.456(9) . ?
C50 H50 0.9500 . ?
C71 C76 1.403(11) . ?
C71 C72 1.389(11) . ?
C58 C53 1.424(10) . ?
C40 C39 1.183(11) . ?
C76 H76 0.9500 . ?
C76 C75 1.396(11) . ?
C53 C54 1.422(11) . ?
C16 H16 0.9500 . ?
C16 C17 1.395(11) . ?
C28 H28 0.9500 . ?
C28 C29 1.385(11) . ?
C12 H12 0.9500 . ?
C12 C13 1.385(11) . ?
C8 H8 0.9500 . ?
C73 H73 0.9500 . ?
C73 C74 1.386(12) . ?
C73 C72 1.372(11) . ?
C1 C2 1.189(9) . ?
C14 C13 1.409(10) . ?
C17 H17 0.9500 . ?
C17 C18 1.373(11) . ?
C75 H75 0.9500 . ?
C75 C74 1.372(11) . ?
C54 H54 0.9500 . ?
C29 H29 0.9500 . ?
C29 C30 1.370(12) . ?
C56 H56 0.9500 . ?
C34 H34 0.9500 . ?
C34 C33 1.397(10) . ?
C34 C35 1.367(11) . ?
C31 H31 0.9500 . ?
C31 C32 1.412(12) . ?
C31 C30 1.390(12) . ?
C22 H22 0.9500 . ?
C22 C21 1.410(10) . ?
C22 C23 1.381(11) . ?
C21 C26 1.400(11) . ?
C18 H18 0.9500 . ?
C62 H62 0.9500 . ?
C62 C63 1.385(13) . ?
C62 C61 1.351(14) . ?
C60 H60 0.9500 . ?
C60 C59 1.400(11) . ?
C60 C61 1.394(12) . ?
C26 H26 0.9500 . ?
C26 C25 1.404(12) . ?
C74 H74 0.9500 . ?
C65 C66 1.396(11) . ?
C65 C70 1.386(11) . ?
C10 H10 0.9500 . ?
C33 C38 1.398(11) . ?
C59 C64 1.366(12) . ?
C13 H13 0.9500 . ?
C38 H38 0.9500 . ?
C38 C37 1.363(11) . ?
C72 H72 0.9500 . ?
C32 H32 0.9500 . ?
C46 H46 0.9500 . ?
C66 H66 0.9500 . ?
C66 C67 1.396(12) . ?
C36 H36 0.9500 . ?
C36 C35 1.389(12) . ?
C36 C37 1.392(12) . ?
C35 H35 0.9500 . ?
C30 H30 0.9500 . ?
C23 H23 0.9500 . ?
C23 C24 1.401(12) . ?
C64 H64 0.9500 . ?
C64 C63 1.411(12) . ?
C67 H67 0.9500 . ?
C67 C68 1.374(13) . ?
C24 H24 0.9500 . ?
C24 C25 1.371(12) . ?
C37 H37 0.9500 . ?
C63 H63 0.9500 . ?
C25 H25 0.9500 . ?
C77 H77A 0.9900 . ?
C77 H77B 0.9900 . ?
C68 H68 0.9500 . ?
C68 C69 1.392(14) . ?
C69 H69 0.9500 . ?
C69 C70 1.391(12) . ?
C61 H61 0.9500 . ?
C70 H70 0.9500 . ?

loop_
_geom_torsion_atom_site_label_1
_geom_torsion_atom_site_label_2
_geom_torsion_atom_site_label_3
_geom_torsion_atom_site_label_4
_geom_torsion
_geom_torsion_site_symmetry_1
_geom_torsion_site_symmetry_2
_geom_torsion_site_symmetry_3
_geom_torsion_site_symmetry_4
_geom_torsion_publ_flag
Au1 P1 C27 C28 -44.2(6) . . . . ?
Au1 P1 C27 C32 133.0(6) . . . . ?
Au1 P1 C21 C22 160.6(6) . . . . ?
Au1 P1 C21 C26 -19.5(7) . . . . ?
Au1 P1 C33 C34 127.5(6) . . . . ?
Au1 P1 C33 C38 -47.0(7) . . . . ?
Au2 P2 C71 C76 -121.3(6) . . . . ?
Au2 P2 C71 C72 58.2(7) . . . . ?
Au2 P2 C65 C66 -134.7(7) . . . . ?
Au2 P2 C65 C70 44.7(7) . . . . ?
Au2 P2 C59 C60 16.6(7) . . . . ?
Au2 P2 C59 C64 -159.5(6) . . . . ?
P1 C27 C28 C29 178.1(6) . . . . ?
P1 C27 C32 C31 -178.0(6) . . . . ?
P1 C21 C26 C25 179.1(8) . . . . ?
P1 C33 C38 C37 174.1(7) . . . . ?
P2 C71 C76 C75 179.9(6) . . . . ?
P2 C71 C72 C73 179.3(6) . . . . ?
P2 C65 C66 C67 -179.3(7) . . . . ?
P2 C65 C70 C69 176.9(8) . . . . ?
P2 C59 C64 C63 175.4(7) . . . . ?
C44 C43 C47 C52 0.9(10) . . . . ?
C44 C43 C47 C48 178.1(6) . . . . ?
C44 C43 C42 C41 0.0(11) . . . . ?
C44 C45 C46 C41 -0.6(12) . . . . ?
C44 C58 C53 C52 -0.7(10) . . . . ?
C44 C58 C53 C54 177.2(6) . . . . ?
C6 C7 C8 C3 -1.3(11) . . . . ?
C6 C5 C9 C14 -0.8(10) . . . . ?
C6 C5 C9 C10 -178.7(7) . . . . ?
C43 C44 C45 C46 -1.1(11) . . . . ?
C43 C44 C58 C57 172.0(6) . . . . ?
C43 C44 C58 C53 -6.0(10) . . . . ?
C43 C47 C52 C51 173.0(6) . . . . ?
C43 C47 C52 C53 -7.7(10) . . . . ?
C43 C47 C48 C49 -173.0(6) . . . . ?
C15 C16 C17 C18 0.3(12) . . . . ?
C15 C14 C13 C12 178.8(7) . . . . ?
C47 C43 C42 C41 175.8(7) . . . . ?
C47 C52 C51 C50 1.6(11) . . . . ?
C47 C52 C53 C58 7.6(10) . . . . ?
C47 C52 C53 C54 -170.2(7) . . . . ?
C4 C5 C9 C14 177.8(7) . . . . ?
C4 C5 C9 C10 0.0(11) . . . . ?
C4 C3 C8 C7 2.2(11) . . . . ?
C52 C47 C48 C49 4.2(10) . . . . ?
C52 C51 C50 C49 1.3(11) . . . . ?
C52 C53 C54 C55 178.3(7) . . . . ?
C7 C6 C20 C15 -177.5(7) . . . . ?
C7 C6 C20 C19 5.4(11) . . . . ?
C7 C6 C5 C4 -2.0(10) . . . . ?
C7 C6 C5 C9 176.7(6) . . . . ?
C45 C44 C43 C47 -174.4(6) . . . . ?
C45 C44 C43 C42 1.4(10) . . . . ?
C45 C44 C58 C57 -7.6(10) . . . . ?
C45 C44 C58 C53 174.4(6) . . . . ?
C48 C49 C50 C51 -1.5(11) . . . . ?
C48 C47 C52 C51 -4.2(10) . . . . ?
C48 C47 C52 C53 175.1(6) . . . . ?
C20 C6 C7 C8 179.9(7) . . . . ?
C20 C6 C5 C4 179.3(6) . . . . ?
C20 C6 C5 C9 -2.0(10) . . . . ?
C20 C15 C16 C17 -1.4(11) . . . . ?
C20 C15 C14 C9 -5.0(10) . . . . ?
C20 C15 C14 C13 175.1(7) . . . . ?
C20 C19 C18 C17 -0.3(12) . . . . ?
C5 C6 C7 C8 1.2(11) . . . . ?
C5 C6 C20 C15 1.2(10) . . . . ?
C5 C6 C20 C19 -175.9(7) . . . . ?
C5 C4 C3 C8 -3.1(11) . . . . ?
C5 C4 C3 C2 174.4(7) . . . . ?
C5 C9 C14 C15 4.3(10) . . . . ?
C5 C9 C14 C13 -175.8(7) . . . . ?
C5 C9 C10 C11 176.6(7) . . . . ?
C27 P1 C21 C22 36.5(7) . . . . ?
C27 P1 C21 C26 -143.5(7) . . . . ?
C27 P1 C33 C34 -109.4(7) . . . . ?
C27 P1 C33 C38 76.1(7) . . . . ?
C27 C28 C29 C30 -0.9(12) . . . . ?
C42 C41 C46 C45 2.0(11) . . . . ?
C42 C43 C47 C52 -174.8(7) . . . . ?
C42 C43 C47 C48 2.4(10) . . . . ?
C57 C58 C53 C52 -178.8(6) . . . . ?
C57 C58 C53 C54 -1.0(10) . . . . ?
C51 C52 C53 C58 -173.1(6) . . . . ?
C51 C52 C53 C54 9.1(11) . . . . ?
C11 C12 C13 C14 -0.7(12) . . . . ?
C9 C14 C13 C12 -1.2(11) . . . . ?
C3 C4 C5 C6 3.0(11) . . . . ?
C3 C4 C5 C9 -175.6(7) . . . . ?
C50 C49 C48 C47 -1.3(11) . . . . ?
C71 P2 C65 C66 -7.2(8) . . . . ?
C71 P2 C65 C70 172.3(7) . . . . ?
C71 P2 C59 C60 -113.4(6) . . . . ?
C71 P2 C59 C64 70.5(7) . . . . ?
C71 C76 C75 C74 1.0(13) . . . . ?
C58 C44 C43 C47 6.0(10) . . . . ?
C58 C44 C43 C42 -178.2(6) . . . . ?
C58 C44 C45 C46 178.5(7) . . . . ?
C58 C57 C56 C55 -0.8(11) . . . . ?
C58 C53 C54 C55 0.4(11) . . . . ?
C40 C41 C42 C43 -179.6(7) . . . . ?
C40 C41 C46 C45 179.8(7) . . . . ?
C76 C71 C72 C73 -1.2(12) . . . . ?
C76 C75 C74 C73 -1.6(13) . . . . ?
C53 C52 C51 C50 -177.7(7) . . . . ?
C16 C15 C20 C6 -175.6(7) . . . . ?
C16 C15 C20 C19 1.6(10) . . . . ?
C16 C15 C14 C9 172.7(7) . . . . ?
C16 C15 C14 C13 -7.2(11) . . . . ?
C16 C17 C18 C19 0.6(12) . . . . ?
C28 C27 C32 C31 -0.8(11) . . . . ?
C28 C29 C30 C31 0.9(12) . . . . ?
C12 C11 C10 C9 -0.5(12) . . . . ?
C14 C15 C20 C6 2.2(10) . . . . ?
C14 C15 C20 C19 179.4(7) . . . . ?
C14 C15 C16 C17 -179.1(7) . . . . ?
C14 C9 C10 C11 -1.3(11) . . . . ?
C54 C55 C56 C57 0.2(11) . . . . ?
C56 C55 C54 C53 0.0(11) . . . . ?
C56 C57 C58 C44 -176.8(7) . . . . ?
C56 C57 C58 C53 1.2(11) . . . . ?
C34 C33 C38 C37 -0.7(12) . . . . ?
C22 C21 C26 C25 -0.9(13) . . . . ?
C22 C23 C24 C25 -3.2(15) . . . . ?
C21 P1 C27 C28 80.4(6) . . . . ?
C21 P1 C27 C32 -102.4(6) . . . . ?
C21 P1 C33 C34 2.6(7) . . . . ?
C21 P1 C33 C38 -171.9(6) . . . . ?
C21 C22 C23 C24 2.0(13) . . . . ?
C21 C26 C25 C24 -0.3(15) . . . . ?
C18 C19 C20 C6 176.3(7) . . . . ?
C18 C19 C20 C15 -0.9(11) . . . . ?
C60 C59 C64 C63 -0.6(13) . . . . ?
C74 C73 C72 C71 0.6(12) . . . . ?
C65 P2 C71 C76 115.2(7) . . . . ?
C65 P2 C71 C72 -65.3(7) . . . . ?
C65 P2 C59 C60 135.9(6) . . . . ?
C65 P2 C59 C64 -40.2(8) . . . . ?
C65 C66 C67 C68 1.3(14) . . . . ?
C10 C11 C12 C13 1.5(12) . . . . ?
C10 C9 C14 C15 -177.8(6) . . . . ?
C10 C9 C14 C13 2.1(11) . . . . ?
C33 P1 C27 C28 -166.9(5) . . . . ?
C33 P1 C27 C32 10.3(7) . . . . ?
C33 P1 C21 C22 -75.5(7) . . . . ?
C33 P1 C21 C26 104.4(7) . . . . ?
C33 C34 C35 C36 -3.1(13) . . . . ?
C33 C38 C37 C36 1.1(14) . . . . ?
C59 P2 C71 C76 4.7(8) . . . . ?
C59 P2 C71 C72 -175.8(6) . . . . ?
C59 P2 C65 C66 106.5(7) . . . . ?
C59 P2 C65 C70 -74.0(7) . . . . ?
C59 C60 C61 C62 -0.2(13) . . . . ?
C59 C64 C63 C62 -1.0(13) . . . . ?
C72 C71 C76 C75 0.4(12) . . . . ?
C72 C73 C74 C75 0.8(13) . . . . ?
C32 C27 C28 C29 0.8(11) . . . . ?
C32 C31 C30 C29 -1.0(12) . . . . ?
C46 C41 C42 C43 -1.7(11) . . . . ?
C66 C65 C70 C69 -3.6(14) . . . . ?
C66 C67 C68 C69 -1.6(14) . . . . ?
C2 C3 C8 C7 -175.4(7) . . . . ?
C35 C34 C33 P1 -172.8(7) . . . . ?
C35 C34 C33 C38 1.7(12) . . . . ?
C35 C36 C37 C38 -2.5(14) . . . . ?
C30 C31 C32 C27 0.9(11) . . . . ?
C23 C22 C21 P1 180.0(7) . . . . ?
C23 C22 C21 C26 0.1(12) . . . . ?
C23 C24 C25 C26 2.4(15) . . . . ?
C67 C68 C69 C70 -0.8(16) . . . . ?
C37 C36 C35 C34 3.4(13) . . . . ?
C63 C62 C61 C60 -1.4(15) . . . . ?
C68 C69 C70 C65 3.4(16) . . . . ?
C61 C62 C63 C64 2.0(14) . . . . ?
C61 C60 C59 P2 -174.9(7) . . . . ?
C61 C60 C59 C64 1.2(12) . . . . ?
C70 C65 C66 C67 1.3(13) . . . . ?
